data_4133960
loop_
_publ_author_name
'Della Sala, Paolo'
'Del Regno, Rocco'
'Talotta, Carmen'
'Capobianco, Amedeo'
'Hickey, Neal'
'Geremia, Silvano'
'De Rosa, Margherita'
'Spinella, Aldo'
'Soriente, Annunziata'
'Neri, Placido'
'Gaeta, Carmine'

_publ_section_title
;
 Prismarenes: A New Class of Macrocyclic Hosts Obtained by Templation in a
 Thermodynamically Controlled Synthesis.
;
_journal_issue 4
_journal_name_full 'Journal of the American Chemical Society'
_journal_page_first 1752
_journal_page_last 1756
_journal_paper_doi 10.1021/jacs.9b12216
_journal_volume 142
_journal_year 2020
_chemical_formula_sum 'C65 H60 O10'
_chemical_formula_weight 1001.13
_space_group_IT_number 14
_space_group_name_Hall '-P 2ybc'
_space_group_name_H-M_alt 'P 1 21/c 1'
_symmetry_cell_setting monoclinic
_symmetry_Int_Tables_number 14
_symmetry_space_group_name_Hall '-P 2ybc'
_symmetry_space_group_name_H-M 'P 1 21/c 1'
_atom_sites_solution_hydrogens geom
_atom_sites_solution_primary dual
_atom_sites_solution_secondary dual
_audit_creation_date 2019-03-07T18:51:14-00:00
_audit_creation_method 'WinGX routine CIF_UPDATE'
_audit_update_record
;
2019-03-07 deposited with the CCDC.	2019-09-02 downloaded from the CCDC.
;
_cell_angle_alpha 90
_cell_angle_beta 91.3(2)
_cell_angle_gamma 90
_cell_formula_units_Z 8
_cell_length_a 16.777(8)
_cell_length_b 32.962(13)
_cell_length_c 19.166(7)
_cell_measurement_reflns_used 47231
_cell_measurement_temperature 373(2)
_cell_measurement_theta_max 24.43
_cell_measurement_theta_min 1.2
_cell_measurement_wavelength 0.7
_cell_volume 10596(8)
_computing_cell_refinement 'XDS, Kabasch 2010'
_computing_data_collection 'Elettra XRD1 Data Collection SW'
_computing_data_reduction XDS
_computing_molecular_graphics 'ORTEP-3 for Windows (Farrugia, 2012)'
_computing_publication_material 'WinGX publication routines (Farrugia, 2012)'
_computing_structure_refinement 'SHELXL-2014/7 (Sheldrick, 2014)'
_computing_structure_solution 'SHELXT-2014 (Sheldrick, 2014)'
_diffrn_ambient_temperature 373(2)
_diffrn_measured_fraction_theta_full 0.8
_diffrn_measured_fraction_theta_max 0.794
_diffrn_measurement_device 'Area Dettector'
_diffrn_measurement_device_type 'Dectris Pilatus 2M'
_diffrn_measurement_method 'Rotating Crystal'
_diffrn_radiation_probe x-ray
_diffrn_radiation_type Synchrotron
_diffrn_radiation_wavelength 0.7
_diffrn_reflns_av_R_equivalents 0.063
_diffrn_reflns_av_unetI/netI 0.0912
_diffrn_reflns_Laue_measured_fraction_full 0.8
_diffrn_reflns_Laue_measured_fraction_max 0.794
_diffrn_reflns_limit_h_max 20
_diffrn_reflns_limit_h_min -20
_diffrn_reflns_limit_k_max 40
_diffrn_reflns_limit_k_min -40
_diffrn_reflns_limit_l_max 23
_diffrn_reflns_limit_l_min -23
_diffrn_reflns_number 106357
_diffrn_reflns_point_group_measured_fraction_full 0.8
_diffrn_reflns_point_group_measured_fraction_max 0.794
_diffrn_reflns_theta_full 24.835
_diffrn_reflns_theta_max 25.435
_diffrn_reflns_theta_min 1.196
_diffrn_standards_number 0
_exptl_absorpt_coefficient_mu 0.08
_exptl_absorpt_correction_type none
_exptl_crystal_colour Yellow
_exptl_crystal_density_diffrn 1.255
_exptl_crystal_density_method 'not measured'
_exptl_crystal_description Needle
_exptl_crystal_F_000 4240
_exptl_crystal_size_max 0.3
_exptl_crystal_size_mid 0.04
_exptl_crystal_size_min 0.04
_refine_diff_density_max 0.519
_refine_diff_density_min -0.362
_refine_diff_density_rms 0.072
_refine_ls_extinction_coef 0.0146(10)
_refine_ls_extinction_expression Fc^*^=kFc[1+0.001xFc^2^\l^3^/sin(2\q)]^-1/4^
_refine_ls_extinction_method 'SHELXL-2014/7 (Sheldrick 2014'
_refine_ls_goodness_of_fit_ref 1.02
_refine_ls_hydrogen_treatment constr
_refine_ls_matrix_type full
_refine_ls_number_constraints 0
_refine_ls_number_parameters 1406
_refine_ls_number_reflns 106357
_refine_ls_number_restraints 0
_refine_ls_restrained_S_all 1.02
_refine_ls_R_factor_all 0.1535
_refine_ls_R_factor_gt 0.089
_refine_ls_shift/su_max 0.011
_refine_ls_shift/su_mean 0.001
_refine_ls_structure_factor_coef Fsqd
_refine_ls_weighting_details 'w=1/[\s^2^(Fo^2^)+(0.1009P)^2^+6.6166P] where P=(Fo^2^+2Fc^2^)/3'
_refine_ls_weighting_scheme calc
_refine_ls_wR_factor_gt 0.2247
_refine_ls_wR_factor_ref 0.2667
_reflns_Friedel_coverage 0
_reflns_number_gt 57727
_reflns_number_total 106357
_reflns_threshold_expression 'I > 2\s(I)'
_cod_data_source_file ja9b12216_si_005.cif
_cod_data_source_block shelxt_a
_cod_depositor_comments 'Adding full bibliography for 4133958--4133962.cif.'
_cod_original_cell_volume 10596(7)
_cod_original_sg_symbol_H-M 'P 21/c'
_cod_database_code 4133960

loop_
_symmetry_equiv_pos_as_xyz
'x, y, z'
'-x, y+1/2, -z+1/2'
'-x, -y, -z'
'x, -y-1/2, z-1/2'

loop_
_atom_site_label
_atom_site_type_symbol
_atom_site_fract_x
_atom_site_fract_y
_atom_site_fract_z
_atom_site_U_iso_or_equiv
_atom_site_adp_type
_atom_site_occupancy
_atom_site_site_symmetry_order
_atom_site_calc_flag
_atom_site_refinement_flags_posn
_atom_site_refinement_flags_adp
_atom_site_refinement_flags_occupancy
_atom_site_disorder_assembly
_atom_site_disorder_group
O2B O 0.4110(2) 0.66180(12) 0.5563(2) 0.0603(10) Uani 1 1 d . . . . .
O1J O -0.0792(2) 0.65677(13) 0.8353(2) 0.0621(11) Uani 1 1 d . . . . .
O2H O 0.2547(2) 0.55163(12) 0.6263(2) 0.0638(10) Uani 1 1 d . . . . .
O1I O 0.00750(19) 0.56182(11) 0.52603(19) 0.0547(9) Uani 1 1 d . . . . .
O2G O 0.3812(2) 0.64832(12) 0.3291(3) 0.0677(12) Uani 1 1 d . . . . .
O2C O 0.5116(2) 0.55649(12) 0.8612(2) 0.0706(11) Uani 1 1 d . . . . .
O1E O 0.8934(2) 0.64380(15) 1.0569(3) 0.0756(13) Uani 1 1 d . . . . .
O1D O 0.7568(2) 0.54531(13) 0.7585(2) 0.0716(11) Uani 1 1 d . . . . .
O1H O 0.1348(2) 0.55136(12) 0.2341(2) 0.0674(10) Uani 1 1 d . . . . .
O1G O -0.0531(2) 0.71349(13) 0.3952(3) 0.0722(13) Uani 1 1 d . . . . .
O2E O 0.4556(2) 0.70897(15) 0.9907(3) 0.0762(13) Uani 1 1 d . . . . .
C5G C 0.1661(3) 0.66360(16) 0.3386(3) 0.0499(13) Uani 1 1 d . . . . .
C6G C 0.1621(3) 0.70109(16) 0.3763(3) 0.0474(12) Uani 1 1 d . . . . .
O2D O 0.6518(2) 0.54858(15) 1.1489(3) 0.0850(13) Uani 1 1 d . . . . .
C9B C 0.4859(3) 0.67502(17) 0.5746(3) 0.0516(13) Uani 1 1 d . . . . .
C4J C 0.0774(3) 0.72122(17) 0.7636(3) 0.0511(12) Uani 1 1 d . . . . .
H4J H 0.0825 0.7459 0.7406 0.061 Uiso 1 1 calc R U . . .
C5J C 0.1449(3) 0.69782(18) 0.7779(3) 0.0520(13) Uani 1 1 d . . . . .
C10J C 0.2223(3) 0.71165(18) 0.7577(3) 0.0545(14) Uani 1 1 d . . . . .
C1J C 0.0582(3) 0.64554(18) 0.8296(3) 0.0508(13) Uani 1 1 d . . . . .
C5H C 0.1661(3) 0.54034(14) 0.4517(3) 0.0498(12) Uani 1 1 d . . . . .
O2I O 0.1489(3) 0.54292(15) 0.9112(3) 0.1003(16) Uani 1 1 d . . . . .
C9G C 0.3100(3) 0.66617(18) 0.3436(3) 0.0543(14) Uani 1 1 d . . . . .
C8G C 0.3057(3) 0.70493(16) 0.3772(3) 0.0526(13) Uani 1 1 d . . . . .
H8G H 0.3522 0.7193 0.3874 0.063 Uiso 1 1 calc R U . . .
C4G C 0.0938(3) 0.64614(17) 0.3150(3) 0.0548(13) Uani 1 1 d . . . . .
H4G H 0.0952 0.6229 0.2874 0.066 Uiso 1 1 calc R U . . .
C7G C 0.2342(3) 0.72066(16) 0.3940(3) 0.0496(12) Uani 1 1 d . . . . .
H7G H 0.2326 0.7452 0.4181 0.06 Uiso 1 1 calc R U . . .
C10G C 0.2419(3) 0.64548(17) 0.3258(3) 0.0511(13) Uani 1 1 d . . . . .
C3J C 0.0036(3) 0.70821(17) 0.7832(3) 0.0522(13) Uani 1 1 d . . . . .
H3J H -0.0409 0.7244 0.7742 0.063 Uiso 1 1 calc R U . . .
C1G C 0.0858(3) 0.71725(18) 0.3952(3) 0.0520(14) Uani 1 1 d . . . . .
C2J C -0.0056(3) 0.67106(17) 0.8163(3) 0.0505(13) Uani 1 1 d . . . . .
C4E C 0.7427(3) 0.71784(19) 0.9963(3) 0.0566(14) Uani 1 1 d . . . . .
H4E H 0.74 0.7431 0.9749 0.068 Uiso 1 1 calc R U . . .
O2J O 0.3610(2) 0.7011(2) 0.7545(3) 0.120(2) Uani 1 1 d . . . . .
C6J C 0.1361(3) 0.65987(17) 0.8125(3) 0.0491(13) Uani 1 1 d . . . . .
C4I C -0.0041(3) 0.59114(16) 0.7106(3) 0.0548(13) Uani 1 1 d . . . . .
H4I H -0.0321 0.6089 0.7388 0.066 Uiso 1 1 calc R U . . .
C3G C 0.0218(3) 0.66225(18) 0.3313(4) 0.0603(15) Uani 1 1 d . . . . .
H3G H -0.025 0.6502 0.3147 0.072 Uiso 1 1 calc R U . . .
C10F C 0.1603(3) 0.82703(16) 0.5019(3) 0.0601(14) Uani 1 1 d . . . . .
H10F H 0.1359 0.8287 0.458 0.072 Uiso 1 1 calc R U . A 4
C10B C 0.5483(3) 0.64904(19) 0.5616(3) 0.0558(14) Uani 1 1 d . . . . .
C5B C 0.6272(3) 0.6630(2) 0.5785(3) 0.0589(15) Uani 1 1 d . . . . .
C2G C 0.0181(3) 0.69716(19) 0.3735(3) 0.0573(14) Uani 1 1 d . . . . .
C8H C 0.2916(3) 0.58249(16) 0.5162(3) 0.0568(14) Uani 1 1 d . . . . .
H8H H 0.3342 0.5959 0.538 0.068 Uiso 1 1 calc R U . . .
C3E C 0.8154(4) 0.70122(19) 1.0121(3) 0.0610(16) Uani 1 1 d . . . . .
H3E H 0.8615 0.7156 1.0024 0.073 Uiso 1 1 calc R U . . .
C9H C 0.2410(3) 0.55765(16) 0.5559(3) 0.0556(13) Uani 1 1 d . . . . .
C1F C 0.1960(3) 0.75118(16) 0.6452(3) 0.0528(12) Uani 1 1 d . . . . .
C10E C 0.5952(3) 0.7127(2) 0.9927(3) 0.0592(16) Uani 1 1 d . . . . .
C5F C 0.1586(3) 0.78966(15) 0.5388(3) 0.0513(12) Uani 1 1 d . . . . .
O1C O 0.6308(3) 0.54771(16) 0.4736(3) 0.0955(15) Uani 1 1 d . . . . .
O1B O 0.8571(3) 0.7015(3) 0.6379(3) 0.164(4) Uani 1 1 d . . . . .
C6H C 0.2152(3) 0.56660(14) 0.4110(3) 0.0495(12) Uani 1 1 d . . . . .
C6F C 0.1952(3) 0.78808(15) 0.6062(3) 0.0535(13) Uani 1 1 d . . . . .
C1BA C 0.9186(3) 0.70190(18) 0.5960(4) 0.0661(17) Uani 1 1 d . . . . .
H1B1 H 0.9652 0.711 0.6214 0.099 Uiso 1 1 calc R U . . .
H1B2 H 0.9275 0.675 0.5785 0.099 Uiso 1 1 calc R U . . .
H1B3 H 0.9076 0.72 0.5577 0.099 Uiso 1 1 calc R U . . .
C10H C 0.1774(3) 0.53706(14) 0.5247(3) 0.0502(12) Uani 1 1 d . . . . .
C7J C 0.2065(3) 0.63819(19) 0.8312(3) 0.0604(14) Uani 1 1 d . . . . .
H7J H 0.2024 0.6138 0.8551 0.072 Uiso 1 1 calc R U . . .
C4F C 0.1214(3) 0.75411(15) 0.5095(3) 0.0494(12) Uani 1 1 d . . . . .
C4H C 0.1067(3) 0.51775(16) 0.4144(3) 0.0576(14) Uani 1 1 d . . . . .
H4H H 0.0726 0.5011 0.4391 0.069 Uiso 1 1 calc R U . . .
C5I C 0.0562(3) 0.56643(15) 0.7407(3) 0.0539(13) Uani 1 1 d . . . . .
C11H C 0.1247(3) 0.51226(15) 0.5716(3) 0.0582(13) Uani 1 1 d . . . . .
H11A H 0.1576 0.4929 0.5974 0.07 Uiso 1 1 calc R U . . .
H11B H 0.087 0.497 0.543 0.07 Uiso 1 1 calc R U . . .
C1E C 0.7537(3) 0.6409(2) 1.0598(3) 0.0591(15) Uani 1 1 d . . . . .
C1H C 0.2019(3) 0.57103(15) 0.3382(3) 0.0538(13) Uani 1 1 d . . . . .
C1D C 0.6831(3) 0.53160(15) 0.8585(3) 0.0586(14) Uani 1 1 d . . . . .
C2I C 0.0211(3) 0.56359(15) 0.5961(3) 0.0515(12) Uani 1 1 d . . . . .
C5D C 0.7260(3) 0.56057(16) 0.9730(3) 0.0609(14) Uani 1 1 d . . . . .
C2E C 0.8214(3) 0.6625(2) 1.0431(4) 0.0643(16) Uani 1 1 d . . . . .
C5E C 0.6712(3) 0.69720(19) 1.0119(3) 0.0557(15) Uani 1 1 d . . . . .
C7H C 0.2787(3) 0.58688(15) 0.4474(3) 0.0538(13) Uani 1 1 d . . . . .
H7H H 0.3123 0.6037 0.4225 0.065 Uiso 1 1 calc R U . . .
C9J C 0.2880(3) 0.6879(3) 0.7761(3) 0.0717(18) Uani 1 1 d . . . . .
C3I C -0.0220(3) 0.58947(16) 0.6409(3) 0.0567(13) Uani 1 1 d . . . . .
H3I H -0.0629 0.6055 0.6225 0.068 Uiso 1 1 calc R U . . .
C5C C 0.5890(3) 0.53718(16) 0.6882(3) 0.0612(15) Uani 1 1 d . . . . .
C1JA C -0.1459(3) 0.6829(2) 0.8240(4) 0.0733(18) Uani 1 1 d . . . . .
H1J1 H -0.1362 0.7083 0.8469 0.11 Uiso 1 1 calc R U . . .
H1J2 H -0.1927 0.6705 0.8426 0.11 Uiso 1 1 calc R U . . .
H1J3 H -0.1539 0.6873 0.7748 0.11 Uiso 1 1 calc R U . . .
C11G C 0.2469(3) 0.60253(15) 0.2961(3) 0.0553(13) Uani 1 1 d . . . . .
H11C H 0.2255 0.6027 0.2487 0.066 Uiso 1 1 calc R U . . .
H11D H 0.3025 0.5946 0.2944 0.066 Uiso 1 1 calc R U . . .
C1OI C 0.0761(3) 0.56917(16) 0.8134(3) 0.0598(14) Uani 1 1 d . . . . .
C2JA C 0.4260(3) 0.69986(18) 0.7958(4) 0.0673(17) Uani 1 1 d . . . . .
H2J1 H 0.4138 0.7107 0.8408 0.101 Uiso 1 1 calc R U . . .
H2J2 H 0.4676 0.7157 0.7755 0.101 Uiso 1 1 calc R U . . .
H2J3 H 0.4435 0.6723 0.8009 0.101 Uiso 1 1 calc R U . . .
C2H C 0.1452(3) 0.54674(16) 0.3048(3) 0.0568(13) Uani 1 1 d . . . . .
C1I C 0.0789(3) 0.53823(15) 0.6232(3) 0.0529(13) Uani 1 1 d . . . . .
C2BA C 0.3449(3) 0.68785(18) 0.5682(4) 0.0659(16) Uani 1 1 d . . . . .
H2B1 H 0.34 0.6923 0.6175 0.099 Uiso 1 1 calc R U . . .
H2B2 H 0.297 0.6755 0.55 0.099 Uiso 1 1 calc R U . . .
H2B3 H 0.3532 0.7134 0.5453 0.099 Uiso 1 1 calc R U . . .
C8C C 0.4775(3) 0.58824(18) 0.7491(4) 0.0725(17) Uani 1 1 d . . . . .
H8C H 0.4382 0.6041 0.7692 0.087 Uiso 1 1 calc R U . . .
C4A C 0.6256(3) 0.75226(18) 0.8803(3) 0.0583(13) Uani 1 1 d . . . . .
C1A C 0.6958(3) 0.7520(2) 0.7468(3) 0.0668(16) Uani 1 1 d . . . . .
C11E C 0.5887(3) 0.75210(18) 0.9520(3) 0.0645(15) Uani 1 1 d . . . . .
H11E H 0.6136 0.7734 0.9797 0.077 Uiso 1 1 calc R U . . .
H11F H 0.5326 0.7589 0.9464 0.077 Uiso 1 1 calc R U . . .
C11J C 0.2314(3) 0.7505(2) 0.7178(3) 0.0662(15) Uani 1 1 d . . . . .
H11G H 0.2878 0.7565 0.7151 0.079 Uiso 1 1 calc R U . . .
H11H H 0.2072 0.7721 0.7443 0.079 Uiso 1 1 calc R U . . .
C11C C 0.6267(3) 0.50799(17) 0.8112(3) 0.0647(15) Uani 1 1 d . . . . .
H11I H 0.5904 0.4926 0.8396 0.078 Uiso 1 1 calc R U . . .
H11J H 0.6571 0.4889 0.7839 0.078 Uiso 1 1 calc R U . . .
C4B C 0.6959(4) 0.6403(2) 0.5610(4) 0.0772(19) Uani 1 1 d . . . . .
H4B H 0.6903 0.6158 0.5373 0.093 Uiso 1 1 calc R U . . .
C6B C 0.6403(3) 0.7011(2) 0.6128(3) 0.0629(17) Uani 1 1 d . . . . .
C7C C 0.4916(3) 0.59220(19) 0.6807(4) 0.0690(17) Uani 1 1 d . . . . .
H7C H 0.4633 0.6115 0.6548 0.083 Uiso 1 1 calc R U . . .
C10D C 0.7150(3) 0.56619(18) 1.0456(3) 0.0645(15) Uani 1 1 d . . . . .
C9C C 0.5214(3) 0.56038(17) 0.7910(4) 0.0638(15) Uani 1 1 d . . . . .
C4D C 0.7895(3) 0.57960(17) 0.9374(3) 0.0625(14) Uani 1 1 d . . . . .
H4D H 0.825 0.5959 0.9626 0.075 Uiso 1 1 calc R U . . .
C11F C 0.0823(3) 0.75506(16) 0.4379(3) 0.0576(13) Uani 1 1 d . . . . .
H11K H 0.0266 0.7621 0.4433 0.069 Uiso 1 1 calc R U . . .
H11L H 0.1065 0.7768 0.4116 0.069 Uiso 1 1 calc R U . . .
C1EA C 0.9648(4) 0.6636(3) 1.0363(5) 0.090(2) Uani 1 1 d . . . . .
H1E1 H 0.9607 0.6704 0.9876 0.136 Uiso 1 1 calc R U . . .
H1E2 H 1.0094 0.6458 1.0441 0.136 Uiso 1 1 calc R U . . .
H1E3 H 0.9723 0.6879 1.0631 0.136 Uiso 1 1 calc R U . . .
C11I C 0.0454(3) 0.60328(16) 0.8587(3) 0.0594(13) Uani 1 1 d . . . . .
H11M H -0.0112 0.5993 0.8653 0.071 Uiso 1 1 calc R U . . .
H11N H 0.0717 0.6016 0.9042 0.071 Uiso 1 1 calc R U . . .
C5A C 0.6557(3) 0.78881(18) 0.8513(3) 0.0614(14) Uani 1 1 d . . . . .
C7D C 0.6158(3) 0.51248(17) 0.9692(4) 0.0657(15) Uani 1 1 d . . . . .
H7D H 0.5809 0.4955 0.9447 0.079 Uiso 1 1 calc R U . . .
C9E C 0.5279(3) 0.6927(2) 1.0127(4) 0.0643(16) Uani 1 1 d . . . . .
C10C C 0.5783(3) 0.53566(17) 0.7615(4) 0.0635(16) Uani 1 1 d . . . . .
C6C C 0.5487(3) 0.56774(17) 0.6469(3) 0.0620(15) Uani 1 1 d . . . . .
C9I C 0.1286(4) 0.54080(18) 0.8410(3) 0.0737(17) Uani 1 1 d . . . . .
C11D C 0.7611(3) 0.59775(19) 1.0875(3) 0.0699(16) Uani 1 1 d . . . . .
H11O H 0.817 0.5902 1.0887 0.084 Uiso 1 1 calc R U . . .
H11P H 0.7428 0.5973 1.1352 0.084 Uiso 1 1 calc R U . . .
C7B C 0.5739(3) 0.72470(18) 0.6264(3) 0.0570(14) Uani 1 1 d . . . . .
H7B H 0.5808 0.7493 0.6494 0.068 Uiso 1 1 calc R U . . .
C8D C 0.6098(3) 0.51571(18) 1.0393(4) 0.0714(17) Uani 1 1 d . . . . .
H8D H 0.5733 0.4995 1.0622 0.086 Uiso 1 1 calc R U . . .
C6D C 0.6749(3) 0.53471(16) 0.9320(4) 0.0628(15) Uani 1 1 d . . . . .
C3H C 0.0983(3) 0.51978(17) 0.3437(3) 0.0605(14) Uani 1 1 d . . . . .
H3H H 0.0613 0.5032 0.3208 0.073 Uiso 1 1 calc R U . . .
C7E C 0.6059(3) 0.6409(2) 1.0695(4) 0.0684(17) Uani 1 1 d . . . . .
H7E H 0.6084 0.6171 1.0956 0.082 Uiso 1 1 calc R U . . .
C8B C 0.4994(3) 0.71288(17) 0.6071(3) 0.0546(14) Uani 1 1 d . . . . .
H8B H 0.4565 0.73 0.6153 0.066 Uiso 1 1 calc R U . . .
C4C C 0.6398(3) 0.51019(17) 0.6519(4) 0.0718(17) Uani 1 1 d . . . . .
H4C H 0.6673 0.4901 0.6766 0.086 Uiso 1 1 calc R U . . .
C3D C 0.7997(3) 0.57475(17) 0.8693(3) 0.0635(15) Uani 1 1 d . . . . .
H3D H 0.8428 0.5872 0.8483 0.076 Uiso 1 1 calc R U . . .
C6E C 0.6783(3) 0.65916(19) 1.0476(3) 0.0590(15) Uani 1 1 d . . . . .
C11B C 0.5316(3) 0.60746(17) 0.5318(3) 0.0636(14) Uani 1 1 d . . . . .
H11Q H 0.5537 0.6061 0.4855 0.076 Uiso 1 1 calc R U . . .
H11R H 0.4744 0.604 0.5268 0.076 Uiso 1 1 calc R U . . .
C2B C 0.7824(4) 0.6898(3) 0.6162(3) 0.094(3) Uani 1 1 d . . . . .
C2D C 0.7465(3) 0.55115(17) 0.8284(4) 0.0630(15) Uani 1 1 d . . . . .
C1B C 0.7183(4) 0.7147(2) 0.6331(3) 0.0713(19) Uani 1 1 d . . . . .
C9D C 0.6573(3) 0.54296(19) 1.0784(4) 0.0713(16) Uani 1 1 d . . . . .
C8J C 0.2798(3) 0.6523(2) 0.8148(3) 0.0695(18) Uani 1 1 d . . . . .
H8J H 0.3251 0.6382 0.8296 0.083 Uiso 1 1 calc R U . . .
C6I C 0.0950(3) 0.53824(15) 0.6966(3) 0.0564(13) Uani 1 1 d . . . . .
C1IA C -0.0506(4) 0.58753(19) 0.4954(3) 0.0717(16) Uani 1 1 d . . . . .
H1I1 H -0.1023 0.5804 0.5122 0.107 Uiso 1 1 calc R U . . .
H1I2 H -0.0503 0.5845 0.4455 0.107 Uiso 1 1 calc R U . . .
H1I3 H -0.0389 0.6152 0.5075 0.107 Uiso 1 1 calc R U . . .
C10A C 0.6530(3) 0.8255(2) 0.8877(4) 0.0707(16) Uani 1 1 d . . . . .
H10A H 0.6292 0.8262 0.931 0.085 Uiso 1 1 calc R U . B 4
C8I C 0.1638(4) 0.51134(19) 0.7987(4) 0.0818(19) Uani 1 1 d . . . . .
H8I H 0.1976 0.4921 0.819 0.098 Uiso 1 1 calc R U . . .
C7I C 0.1495(4) 0.51035(17) 0.7294(3) 0.0708(16) Uani 1 1 d . . . . .
H7I H 0.1755 0.4913 0.7023 0.085 Uiso 1 1 calc R U . . .
C6A C 0.6908(3) 0.7886(2) 0.7845(3) 0.0655(15) Uani 1 1 d . . . . .
C7F C 0.2318(3) 0.82354(17) 0.6332(3) 0.0651(15) Uani 1 1 d . . . . .
H7F H 0.2558 0.8232 0.6774 0.078 Uiso 1 1 calc R U . C 4
C1C C 0.5648(3) 0.57266(17) 0.5745(3) 0.0652(15) Uani 1 1 d . . . . .
C2C C 0.6136(4) 0.54407(19) 0.5433(4) 0.0753(17) Uani 1 1 d . . . . .
C7A C 0.7205(4) 0.8255(3) 0.7587(4) 0.093(2) Uani 1 1 d . . . . .
H7A H 0.7428 0.8259 0.7147 0.111 Uiso 1 1 calc R U . D 4
C3C C 0.6489(4) 0.51321(19) 0.5820(4) 0.0787(18) Uani 1 1 d . . . . .
H3C H 0.6797 0.494 0.5595 0.094 Uiso 1 1 calc R U . . .
C2EB C 0.3846(4) 0.6896(3) 1.0124(5) 0.099(3) Uani 1 1 d . . . . .
H2E1 H 0.3844 0.6619 0.9969 0.149 Uiso 1 1 calc R U . . .
H2E2 H 0.3392 0.7035 0.9925 0.149 Uiso 1 1 calc R U . . .
H2E3 H 0.3822 0.6904 1.0623 0.149 Uiso 1 1 calc R U . . .
C3B C 0.7707(4) 0.6544(3) 0.5788(4) 0.092(3) Uani 1 1 d . . . . .
H3B H 0.8149 0.6396 0.5651 0.11 Uiso 1 1 calc R U . . .
C1HA C 0.0787(4) 0.5256(2) 0.1990(4) 0.088(2) Uani 1 1 d . . . . .
H1H1 H 0.0919 0.4978 0.2084 0.132 Uiso 1 1 calc R U . . .
H1H2 H 0.0802 0.5305 0.1497 0.132 Uiso 1 1 calc R U . . .
H1H3 H 0.0261 0.5312 0.2153 0.132 Uiso 1 1 calc R U . . .
C11A C 0.7308(4) 0.7524(3) 0.6737(3) 0.087(2) Uani 1 1 d . . . . .
H11S H 0.7073 0.7748 0.6477 0.104 Uiso 1 1 calc R U . . .
H11T H 0.7876 0.7575 0.6782 0.104 Uiso 1 1 calc R U . . .
C2CB C 0.4628(5) 0.5854(2) 0.8966(4) 0.095(2) Uani 1 1 d . . . . .
H2C1 H 0.4771 0.6123 0.8825 0.142 Uiso 1 1 calc R U . . .
H2C2 H 0.471 0.5827 0.9461 0.142 Uiso 1 1 calc R U . . .
H2C3 H 0.4077 0.5805 0.8848 0.142 Uiso 1 1 calc R U . . .
C8E C 0.5335(4) 0.6572(2) 1.0534(4) 0.0723(19) Uani 1 1 d . . . . .
H8E H 0.4874 0.6449 1.0692 0.087 Uiso 1 1 calc R U . . .
C2GB C 0.4529(4) 0.6665(2) 0.3546(5) 0.093(3) Uani 1 1 d . . . . .
H2G1 H 0.4597 0.6924 0.3328 0.14 Uiso 1 1 calc R U . . .
H2G2 H 0.4972 0.6493 0.3442 0.14 Uiso 1 1 calc R U . . .
H2G3 H 0.4501 0.67 0.4042 0.14 Uiso 1 1 calc R U . . .
C1DA C 0.7761(5) 0.5790(3) 0.7164(5) 0.118(3) Uani 1 1 d . . . . .
H1D1 H 0.7313 0.597 0.7132 0.177 Uiso 1 1 calc R U . . .
H1D2 H 0.7893 0.5697 0.6706 0.177 Uiso 1 1 calc R U . . .
H1D3 H 0.8209 0.593 0.7369 0.177 Uiso 1 1 calc R U . . .
C1GA C -0.1245(4) 0.6944(3) 0.3742(6) 0.105(3) Uani 1 1 d . . . . .
H1G1 H -0.1323 0.6973 0.3247 0.158 Uiso 1 1 calc R U . . .
H1G2 H -0.1683 0.7067 0.3978 0.158 Uiso 1 1 calc R U . . .
H1G3 H -0.1218 0.6661 0.3859 0.158 Uiso 1 1 calc R U . . .
C1CA C 0.5910(7) 0.5172(3) 0.4308(6) 0.148(4) Uani 1 1 d . . . . .
H1C1 H 0.6016 0.4908 0.45 0.222 Uiso 1 1 calc R U . . .
H1C2 H 0.6104 0.5186 0.3841 0.222 Uiso 1 1 calc R U . . .
H1C3 H 0.5345 0.5222 0.4301 0.222 Uiso 1 1 calc R U . . .
C2IA C 0.1370(10) 0.5127(3) 0.9515(5) 0.182(6) Uani 1 1 d . . . . .
H2I1 H 0.0808 0.5079 0.9548 0.273 Uiso 1 1 calc R U . . .
H2I2 H 0.1591 0.5184 0.9971 0.273 Uiso 1 1 calc R U . . .
H2I3 H 0.1622 0.489 0.9329 0.273 Uiso 1 1 calc R U . . .
C2DA C 0.5947(8) 0.5250(5) 1.1850(5) 0.208(8) Uani 1 1 d . . . . .
H2D1 H 0.5419 0.5333 1.1709 0.313 Uiso 1 1 calc R U . . .
H2D2 H 0.6018 0.529 1.2344 0.313 Uiso 1 1 calc R U . . .
H2D3 H 0.6019 0.4968 1.1742 0.313 Uiso 1 1 calc R U . . .
O1AD O 0.7490(6) 0.8980(3) 0.7753(4) 0.145(3) Uani 0.8 1 d . . P E 1
O2AD O 0.5932(3) 0.68266(14) 0.8629(3) 0.0619(12) Uani 0.8 1 d . . P F 1
C2AD C 0.6373(5) 0.6462(2) 0.8571(6) 0.092(3) Uani 0.8 1 d . . P F 1
H2A1 H 0.6418 0.6391 0.8088 0.138 Uiso 0.8 1 calc R U P F 1
H2A2 H 0.6104 0.6248 0.8812 0.138 Uiso 0.8 1 calc R U P F 1
H2A3 H 0.6896 0.6499 0.8776 0.138 Uiso 0.8 1 calc R U P F 1
O3AD O 0.0799(2) 0.68516(12) 0.5251(2) 0.0476(10) Uani 0.8 1 d . . P G 1
C3AD C 0.1248(4) 0.6485(2) 0.5245(4) 0.0634(18) Uani 0.8 1 d . . P G 1
H3A1 H 0.1769 0.6538 0.5069 0.095 Uiso 0.8 1 calc R U P G 1
H3A2 H 0.098 0.629 0.4951 0.095 Uiso 0.8 1 calc R U P G 1
H3A3 H 0.1297 0.638 0.5711 0.095 Uiso 0.8 1 calc R U P G 1
O4AD O 0.2719(3) 0.89130(15) 0.6213(3) 0.0803(16) Uani 0.8 1 d . . P H 1
C4AD C 0.2588(7) 0.9300(3) 0.5902(5) 0.111(4) Uani 0.8 1 d . . P H 1
H4A1 H 0.2883 0.9319 0.548 0.166 Uiso 0.8 1 calc R U P H 1
H4A2 H 0.2763 0.9509 0.6221 0.166 Uiso 0.8 1 calc R U P H 1
H4A3 H 0.203 0.9334 0.5796 0.166 Uiso 0.8 1 calc R U P H 1
O1BD O 0.6741(11) 0.8953(6) 0.8761(10) 0.066(5) Uiso 0.2 1 d . . P I 2
C1BD C 0.7300(18) 0.9280(10) 0.8571(19) 0.073(8) Uiso 0.2 1 d . . P I 2
H1B4 H 0.7123 0.9532 0.8763 0.11 Uiso 0.2 1 calc . U P J 2
H1B5 H 0.7316 0.9301 0.8072 0.11 Uiso 0.2 1 calc . U P K 2
H1B6 H 0.7823 0.9217 0.8754 0.11 Uiso 0.2 1 calc . U P L 2
O2BD O 0.6916(9) 0.6730(5) 0.7552(9) 0.055(4) Uiso 0.2 1 d . . P M 2
C2BD C 0.641(2) 0.6406(11) 0.7757(19) 0.080(9) Uiso 0.2 1 d . . P M 2
H2B4 H 0.6704 0.622 0.8048 0.12 Uiso 0.2 1 calc . U P N 2
H2B5 H 0.6209 0.6267 0.735 0.12 Uiso 0.2 1 calc . U P O 2
H2B6 H 0.597 0.6514 0.8012 0.12 Uiso 0.2 1 calc . U P P 2
O3BD O 0.1900(10) 0.6749(6) 0.6364(10) 0.061(4) Uiso 0.2 1 d . . P Q 2
C3BD C 0.1326(18) 0.6452(10) 0.6181(17) 0.071(8) Uiso 0.2 1 d . . P Q 2
H3B1 H 0.1517 0.6189 0.6322 0.107 Uiso 0.2 1 calc . U P R 2
H3B2 H 0.1233 0.6455 0.5685 0.107 Uiso 0.2 1 calc . U P S 2
H3B3 H 0.0836 0.651 0.6411 0.107 Uiso 0.2 1 calc . U P T 2
O4BD O 0.1996(12) 0.8979(7) 0.5141(12) 0.080(6) Uiso 0.2 1 d . . P U 2
C4BD C 0.2500(18) 0.9329(10) 0.5419(18) 0.064(7) Uiso 0.2 1 d . . P U 2
H4B1 H 0.2669 0.9494 0.5037 0.096 Uiso 0.2 1 calc . U P V 2
H4B2 H 0.2959 0.9224 0.5666 0.096 Uiso 0.2 1 calc . U P W 2
H4B3 H 0.219 0.949 0.573 0.096 Uiso 0.2 1 calc . U P X 2
C1AC C 0.7097(17) 0.9353(10) 0.8091(17) 0.107(8) Uiso 0.3 1 d . . P E 3
H1A4 H 0.6541 0.9301 0.8153 0.16 Uiso 0.3 1 calc . U P Y 3
H1A5 H 0.7158 0.9585 0.7794 0.16 Uiso 0.3 1 calc . U P Z 3
H1A6 H 0.7349 0.9406 0.8537 0.16 Uiso 0.3 1 calc . U P A 3
C1AD C 0.8375(11) 0.8983(6) 0.7580(11) 0.118(6) Uiso 0.5 1 d . . P E 1
H1A1 H 0.8689 0.8972 0.8005 0.178 Uiso 0.5 1 calc . U P B 1
H1A2 H 0.8498 0.9228 0.7332 0.178 Uiso 0.5 1 calc . U P C 1
H1A3 H 0.8494 0.8752 0.7296 0.178 Uiso 0.5 1 calc . U P D 1
C2HA C 0.2631(5) 0.5884(3) 0.6680(5) 0.068(2) Uani 0.7 1 d . . P E 1
H2H1 H 0.3042 0.6052 0.6491 0.101 Uiso 0.7 1 calc R U P E 1
H2H2 H 0.277 0.5813 0.7153 0.101 Uiso 0.7 1 calc R U P E 1
H2H3 H 0.2136 0.603 0.667 0.101 Uiso 0.7 1 calc R U P E 1
C2HB C 0.3116(14) 0.5728(8) 0.6651(13) 0.073(6) Uiso 0.3 1 d . . P E 2
H2H4 H 0.3109 0.5639 0.7128 0.109 Uiso 0.3 1 calc . U P F 2
H2H5 H 0.3 0.6013 0.663 0.109 Uiso 0.3 1 calc . U P G 2
H2H6 H 0.3634 0.568 0.6465 0.109 Uiso 0.3 1 calc . U P H 2
C2A C 0.6673(3) 0.7169(2) 0.7759(3) 0.0652(15) Uani 1 1 d . . . . .
H2A H 0.6716 0.6926 0.7517 0.078 Uiso 0.8 1 calc R U P I 1
C3A C 0.6316(3) 0.71732(18) 0.8416(3) 0.0606(14) Uani 1 1 d . . . . .
H3A H 0.6115 0.6932 0.8594 0.073 Uiso 0.2 1 calc R U P I 2
C8A C 0.7173(5) 0.8606(2) 0.7965(5) 0.104(3) Uani 1 1 d . . . . .
H8A H 0.7376 0.8845 0.7782 0.125 Uiso 0.2 1 calc R U P J 2
C9A C 0.6844(4) 0.8605(2) 0.8611(5) 0.089(2) Uani 1 1 d . . . . .
H9A H 0.6833 0.8843 0.8871 0.106 Uiso 0.8 1 calc R U P J 1
C2F C 0.1603(3) 0.71781(16) 0.6145(3) 0.0533(13) Uani 1 1 d . . . . .
H2F H 0.1604 0.6934 0.6389 0.064 Uiso 0.8 1 calc R U P K 1
C3F C 0.1235(3) 0.71914(15) 0.5479(3) 0.0505(12) Uani 1 1 d . . . . .
H3F H 0.1002 0.6958 0.5295 0.061 Uiso 0.2 1 calc R U P K 2
C8F C 0.2321(4) 0.85874(17) 0.5939(4) 0.0712(17) Uani 1 1 d . . . . .
H8F H 0.2568 0.8818 0.6119 0.085 Uiso 0.2 1 calc R U P L 2
C9F C 0.1967(4) 0.86018(18) 0.5293(4) 0.0701(16) Uani 1 1 d . . . . .
H9F H 0.1976 0.8842 0.5038 0.084 Uiso 0.8 1 calc R U P L 1

loop_
_atom_site_aniso_label
_atom_site_aniso_U_11
_atom_site_aniso_U_22
_atom_site_aniso_U_33
_atom_site_aniso_U_23
_atom_site_aniso_U_13
_atom_site_aniso_U_12
O2B 0.047(2) 0.051(2) 0.083(3) -0.012(2) 0.0046(17) 0.0063(15)
O1J 0.047(2) 0.064(3) 0.075(3) 0.006(2) 0.0113(17) -0.0053(16)
O2H 0.068(2) 0.059(3) 0.065(3) -0.010(2) 0.0004(18) 0.0067(17)
O1I 0.059(2) 0.047(2) 0.058(2) -0.0049(17) 0.0041(16) 0.0005(15)
O2G 0.044(2) 0.059(3) 0.101(3) -0.012(2) 0.0154(19) -0.0038(17)
O2C 0.072(3) 0.056(2) 0.085(3) 0.019(2) 0.021(2) 0.0167(18)
O1E 0.055(3) 0.082(3) 0.090(3) 0.015(3) 0.005(2) -0.009(2)
O1D 0.078(3) 0.059(3) 0.078(3) 0.001(2) 0.017(2) 0.0056(19)
O1H 0.087(3) 0.062(2) 0.053(2) -0.0043(19) 0.0076(18) -0.0148(19)
O1G 0.049(2) 0.067(3) 0.101(4) -0.001(2) 0.015(2) 0.0098(18)
O2E 0.057(3) 0.080(3) 0.092(4) 0.000(3) 0.012(2) 0.005(2)
C5G 0.051(3) 0.040(3) 0.059(4) 0.002(3) 0.013(2) -0.003(2)
C6G 0.053(3) 0.036(3) 0.053(3) 0.002(2) 0.010(2) -0.001(2)
O2D 0.082(3) 0.093(3) 0.081(3) 0.023(3) 0.016(2) -0.024(2)
C9B 0.047(3) 0.049(3) 0.059(3) -0.002(3) 0.006(2) 0.004(2)
C4J 0.053(3) 0.051(3) 0.049(3) 0.000(2) 0.009(2) -0.005(2)
C5J 0.045(3) 0.062(4) 0.049(3) -0.005(3) 0.010(2) -0.002(2)
C10J 0.059(3) 0.053(3) 0.051(4) -0.001(3) 0.008(2) -0.010(2)
C1J 0.056(3) 0.050(3) 0.047(3) -0.001(3) 0.009(2) -0.003(2)
C5H 0.053(3) 0.032(2) 0.064(4) -0.005(2) 0.009(2) -0.0001(19)
O2I 0.173(5) 0.065(3) 0.062(3) 0.010(2) -0.017(3) 0.013(3)
C9G 0.044(3) 0.050(3) 0.070(4) 0.000(3) 0.014(2) -0.001(2)
C8G 0.049(3) 0.047(3) 0.062(4) 0.003(3) 0.006(2) -0.011(2)
C4G 0.055(3) 0.044(3) 0.065(4) -0.004(3) 0.007(2) -0.003(2)
C7G 0.057(3) 0.039(3) 0.053(3) 0.002(2) 0.008(2) -0.006(2)
C10G 0.052(3) 0.039(3) 0.063(4) 0.003(3) 0.016(2) -0.001(2)
C3J 0.051(3) 0.049(3) 0.056(3) 0.003(3) 0.003(2) 0.002(2)
C1G 0.058(3) 0.047(3) 0.052(4) 0.001(3) 0.013(2) 0.003(2)
C2J 0.050(3) 0.050(3) 0.051(3) -0.003(2) 0.009(2) -0.007(2)
C4E 0.061(4) 0.059(4) 0.051(3) -0.002(3) 0.012(2) -0.006(3)
O2J 0.042(3) 0.255(8) 0.062(3) 0.030(4) 0.005(2) -0.020(3)
C6J 0.055(3) 0.047(3) 0.045(3) 0.000(2) 0.007(2) 0.001(2)
C4I 0.059(3) 0.046(3) 0.059(4) -0.002(3) 0.008(2) -0.002(2)
C3G 0.056(3) 0.049(3) 0.076(4) 0.002(3) 0.004(3) -0.005(2)
C10F 0.061(3) 0.048(3) 0.073(4) -0.001(3) 0.020(3) -0.001(2)
C10B 0.055(3) 0.059(4) 0.054(4) -0.001(3) 0.010(2) 0.009(2)
C5B 0.051(3) 0.070(4) 0.056(4) 0.004(3) 0.013(2) 0.007(3)
C2G 0.045(3) 0.062(4) 0.065(4) 0.004(3) 0.010(2) -0.001(2)
C8H 0.046(3) 0.050(3) 0.075(4) -0.011(3) 0.007(2) 0.002(2)
C3E 0.064(4) 0.058(4) 0.062(4) 0.000(3) 0.015(3) -0.018(3)
C9H 0.057(3) 0.046(3) 0.063(4) -0.009(3) 0.005(2) 0.009(2)
C1F 0.052(3) 0.059(3) 0.048(3) -0.003(2) 0.014(2) -0.010(2)
C10E 0.059(4) 0.062(4) 0.057(4) -0.002(3) 0.017(3) -0.001(3)
C5F 0.053(3) 0.046(3) 0.056(3) -0.004(2) 0.019(2) 0.000(2)
O1C 0.115(4) 0.095(4) 0.078(3) -0.019(3) 0.015(3) 0.042(3)
O1B 0.044(3) 0.379(12) 0.068(4) -0.042(5) 0.014(2) -0.021(4)
C6H 0.047(3) 0.034(2) 0.068(4) -0.007(2) 0.010(2) 0.0012(19)
C6F 0.053(3) 0.051(3) 0.058(3) -0.008(2) 0.025(2) -0.010(2)
C1BA 0.062(4) 0.050(3) 0.088(5) 0.000(3) 0.020(3) 0.001(2)
C10H 0.053(3) 0.027(2) 0.071(4) -0.009(2) 0.010(2) 0.0021(19)
C7J 0.062(4) 0.066(4) 0.054(3) -0.004(3) 0.004(3) 0.014(3)
C4F 0.056(3) 0.044(3) 0.049(3) -0.004(2) 0.015(2) 0.008(2)
C4H 0.063(3) 0.044(3) 0.066(4) -0.007(3) 0.010(3) -0.012(2)
C5I 0.067(3) 0.041(3) 0.054(3) 0.002(2) 0.006(2) -0.004(2)
C11H 0.072(3) 0.038(3) 0.065(4) -0.003(2) 0.005(3) 0.002(2)
C1E 0.066(4) 0.056(4) 0.055(4) 0.007(3) 0.014(3) -0.010(3)
C1H 0.056(3) 0.041(3) 0.066(4) -0.011(2) 0.014(2) 0.000(2)
C1D 0.056(3) 0.041(3) 0.079(4) 0.007(3) 0.005(3) 0.007(2)
C2I 0.062(3) 0.039(3) 0.054(3) 0.000(2) 0.010(2) -0.005(2)
C5D 0.047(3) 0.052(3) 0.083(4) 0.013(3) 0.008(3) 0.000(2)
C2E 0.050(4) 0.075(4) 0.068(4) -0.002(3) 0.007(3) -0.002(3)
C5E 0.058(3) 0.060(4) 0.050(4) 0.000(3) 0.016(2) -0.007(3)
C7H 0.053(3) 0.042(3) 0.066(4) -0.005(2) 0.010(2) 0.001(2)
C9J 0.048(3) 0.117(6) 0.050(4) 0.000(4) 0.012(3) -0.003(3)
C3I 0.057(3) 0.048(3) 0.065(4) -0.002(3) 0.005(2) 0.002(2)
C5C 0.063(3) 0.041(3) 0.080(4) 0.001(3) 0.009(3) 0.006(2)
C1JA 0.048(3) 0.080(5) 0.093(5) 0.004(4) 0.014(3) 0.002(3)
C11G 0.059(3) 0.045(3) 0.062(3) -0.008(2) 0.015(2) -0.003(2)
C1OI 0.075(4) 0.044(3) 0.060(4) 0.005(3) 0.008(3) 0.001(2)
C2JA 0.058(4) 0.050(3) 0.094(5) 0.001(3) -0.004(3) -0.001(2)
C2H 0.066(3) 0.045(3) 0.060(4) -0.008(2) 0.009(3) -0.003(2)
C1I 0.065(3) 0.035(3) 0.059(4) -0.001(2) 0.009(2) -0.004(2)
C2BA 0.053(3) 0.058(4) 0.086(5) -0.008(3) 0.008(3) 0.009(2)
C8C 0.073(4) 0.059(4) 0.086(5) 0.013(3) 0.026(3) 0.026(3)
C4A 0.050(3) 0.066(4) 0.060(3) 0.003(3) 0.009(2) 0.003(2)
C1A 0.049(3) 0.098(5) 0.054(3) 0.005(3) 0.004(2) -0.009(3)
C11E 0.072(4) 0.063(4) 0.060(4) 0.002(3) 0.016(3) 0.007(3)
C11J 0.066(4) 0.084(4) 0.050(3) -0.004(3) 0.013(3) -0.025(3)
C11C 0.061(3) 0.046(3) 0.088(4) 0.003(3) 0.009(3) 0.007(2)
C4B 0.056(4) 0.108(6) 0.069(4) 0.007(4) 0.016(3) 0.025(3)
C6B 0.043(3) 0.095(5) 0.051(4) 0.012(3) 0.009(2) 0.000(3)
C7C 0.075(4) 0.054(4) 0.079(5) 0.009(3) 0.021(3) 0.020(3)
C10D 0.054(3) 0.062(4) 0.079(4) 0.014(3) 0.009(3) -0.004(2)
C9C 0.066(4) 0.050(3) 0.076(4) 0.013(3) 0.017(3) 0.011(2)
C4D 0.056(3) 0.055(3) 0.076(4) 0.004(3) 0.012(3) -0.005(2)
C11F 0.066(3) 0.050(3) 0.057(3) -0.001(3) 0.009(2) 0.011(2)
C1EA 0.066(4) 0.093(6) 0.112(7) 0.019(5) 0.019(4) -0.011(3)
C11I 0.077(4) 0.054(3) 0.047(3) 0.005(3) 0.008(2) -0.007(2)
C5A 0.051(3) 0.067(4) 0.066(4) 0.009(3) -0.003(3) 0.001(2)
C7D 0.061(3) 0.049(3) 0.087(5) 0.017(3) 0.009(3) 0.000(2)
C9E 0.063(4) 0.057(4) 0.074(4) -0.006(3) 0.012(3) 0.005(3)
C10C 0.058(3) 0.041(3) 0.091(5) 0.006(3) 0.006(3) 0.005(2)
C6C 0.058(3) 0.050(3) 0.078(4) 0.000(3) 0.011(3) 0.014(2)
C9I 0.116(5) 0.049(3) 0.056(4) 0.004(3) -0.004(3) 0.012(3)
C11D 0.063(4) 0.075(4) 0.072(4) 0.014(3) 0.009(3) -0.005(3)
C7B 0.056(3) 0.060(3) 0.055(3) -0.004(3) 0.013(2) -0.006(2)
C8D 0.063(4) 0.056(4) 0.097(5) 0.021(3) 0.018(3) -0.005(3)
C6D 0.050(3) 0.046(3) 0.093(5) 0.010(3) 0.009(3) 0.002(2)
C3H 0.066(3) 0.050(3) 0.066(4) -0.007(3) 0.008(3) -0.008(2)
C7E 0.058(4) 0.065(4) 0.083(5) 0.011(3) 0.019(3) -0.006(3)
C8B 0.052(3) 0.057(3) 0.055(4) -0.005(3) 0.014(2) 0.003(2)
C4C 0.075(4) 0.046(3) 0.094(5) -0.006(3) 0.005(3) 0.016(3)
C3D 0.050(3) 0.054(3) 0.087(5) 0.004(3) 0.016(3) 0.000(2)
C6E 0.057(3) 0.058(4) 0.063(4) 0.002(3) 0.013(3) -0.006(3)
C11B 0.070(4) 0.054(3) 0.068(4) -0.007(3) 0.010(3) 0.015(3)
C2B 0.052(4) 0.187(9) 0.042(4) -0.012(5) 0.010(3) 0.012(4)
C2D 0.061(3) 0.047(3) 0.082(5) 0.001(3) 0.016(3) 0.005(2)
C1B 0.059(4) 0.105(5) 0.050(4) -0.002(4) 0.012(3) -0.016(3)
C9D 0.067(4) 0.071(4) 0.077(5) 0.020(3) 0.011(3) -0.009(3)
C8J 0.052(4) 0.106(6) 0.050(4) -0.001(4) 0.006(3) 0.017(3)
C6I 0.075(4) 0.033(3) 0.061(4) 0.001(2) 0.008(3) -0.002(2)
C1IA 0.091(4) 0.058(4) 0.065(4) -0.006(3) -0.002(3) 0.016(3)
C10A 0.066(4) 0.067(4) 0.079(5) 0.003(3) 0.003(3) 0.002(3)
C8I 0.134(6) 0.047(4) 0.064(4) 0.007(3) -0.005(4) 0.021(3)
C7I 0.106(5) 0.047(3) 0.060(4) 0.007(3) -0.002(3) 0.017(3)
C6A 0.060(3) 0.078(4) 0.059(4) 0.011(3) 0.001(3) -0.009(3)
C7F 0.061(3) 0.061(4) 0.074(4) -0.013(3) 0.023(3) -0.017(3)
C1C 0.072(4) 0.051(3) 0.073(4) -0.007(3) 0.009(3) 0.019(3)
C2C 0.087(4) 0.057(4) 0.082(5) -0.011(3) 0.009(3) 0.026(3)
C7A 0.093(5) 0.112(7) 0.073(5) 0.027(4) 0.009(4) -0.020(4)
C3C 0.088(4) 0.056(4) 0.092(5) -0.016(4) 0.011(4) 0.024(3)
C2EB 0.057(4) 0.104(7) 0.137(8) 0.000(5) 0.025(4) 0.000(4)
C3B 0.056(4) 0.160(8) 0.059(5) 0.007(5) 0.016(3) 0.032(4)
C1HA 0.107(5) 0.092(5) 0.063(4) -0.005(4) -0.001(3) -0.036(4)
C11A 0.069(4) 0.133(7) 0.059(4) -0.001(4) 0.011(3) -0.036(4)
C2CB 0.126(6) 0.077(5) 0.083(5) 0.022(4) 0.039(4) 0.032(4)
C8E 0.064(4) 0.068(4) 0.086(5) 0.008(4) 0.024(3) -0.007(3)
C2GB 0.047(4) 0.080(5) 0.154(8) -0.017(5) 0.012(4) -0.003(3)
C1DA 0.143(7) 0.122(8) 0.091(6) -0.003(5) 0.030(5) -0.069(6)
C1GA 0.047(4) 0.107(7) 0.162(9) -0.020(6) 0.010(4) 0.009(4)
C1CA 0.218(11) 0.118(8) 0.106(8) -0.047(6) -0.036(7) 0.051(7)
C2IA 0.391(18) 0.088(7) 0.067(6) 0.025(5) 0.007(8) 0.013(9)
C2DA 0.223(12) 0.326(19) 0.078(7) -0.006(9) 0.041(7) -0.197(13)
O1AD 0.221(9) 0.117(6) 0.098(6) 0.021(5) 0.061(6) -0.029(6)
O2AD 0.061(3) 0.060(3) 0.065(3) -0.002(2) 0.015(2) 0.003(2)
C2AD 0.094(6) 0.059(5) 0.126(8) 0.006(5) 0.042(5) 0.007(4)
O3AD 0.047(2) 0.042(2) 0.054(3) -0.0049(19) 0.0085(18) -0.0031(17)
C3AD 0.067(4) 0.044(4) 0.079(5) -0.002(3) 0.004(3) -0.003(3)
O4AD 0.123(4) 0.057(3) 0.060(3) -0.005(3) 0.001(3) -0.042(3)
C4AD 0.198(11) 0.071(6) 0.063(6) 0.006(5) -0.002(6) -0.063(6)
C2HA 0.058(5) 0.074(6) 0.070(6) -0.014(5) 0.005(4) -0.007(4)
C2A 0.060(3) 0.079(4) 0.056(4) -0.005(3) 0.011(3) -0.009(3)
C3A 0.054(3) 0.065(4) 0.064(4) 0.001(3) 0.015(2) -0.006(2)
C8A 0.138(7) 0.063(5) 0.110(7) 0.020(5) 0.007(5) -0.024(4)
C9A 0.084(5) 0.062(4) 0.120(7) 0.011(4) 0.008(4) -0.004(3)
C2F 0.064(3) 0.047(3) 0.049(3) 0.001(2) 0.011(2) -0.008(2)
C3F 0.056(3) 0.046(3) 0.050(3) -0.005(2) 0.010(2) -0.004(2)
C8F 0.080(4) 0.046(3) 0.089(5) -0.013(3) 0.027(3) -0.023(3)
C9F 0.078(4) 0.048(3) 0.085(5) 0.004(3) 0.017(3) -0.006(3)

loop_
_atom_type_symbol
_atom_type_description
_atom_type_scat_dispersion_real
_atom_type_scat_dispersion_imag
_atom_type_scat_source
C C 0.003 0.0016 'International Tables Vol C Tables 4.2.6.8 and 6.1.1.4'
H H 0 0 'International Tables Vol C Tables 4.2.6.8 and 6.1.1.4'
O O 0.0105 0.0059 'International Tables Vol C Tables 4.2.6.8 and 6.1.1.4'

loop_
_geom_angle_atom_site_label_1
_geom_angle_atom_site_label_2
_geom_angle_atom_site_label_3
_geom_angle
C9B O2B C2BA 118.7(4)
C2J O1J C1JA 117.3(5)
C9H O2H C2HB 123.4(11)
C9H O2H C2HA 115.4(5)
C2I O1I C1IA 119.1(4)
C9G O2G C2GB 119.0(5)
C9C O2C C2CB 119.0(5)
C2E O1E C1EA 118.7(5)
C2D O1D C1DA 118.9(5)
C2H O1H C1HA 118.0(5)
C2G O1G C1GA 118.5(5)
C9E O2E C2EB 118.2(6)
C4G C5G C10G 122.4(5)
C4G C5G C6G 117.6(4)
C10G C5G C6G 119.9(5)
C7G C6G C5G 117.9(4)
C7G C6G C1G 122.3(5)
C5G C6G C1G 119.8(5)
C9D O2D C2DA 117.8(6)
O2B C9B C10B 116.9(5)
O2B C9B C8B 122.2(4)
C10B C9B C8B 120.9(5)
C3J C4J C5J 120.6(5)
C3J C4J H4J 119.7
C5J C4J H4J 119.7
C4J C5J C6J 119.0(5)
C4J C5J C10J 120.4(5)
C6J C5J C10J 120.5(5)
C9J C10J C5J 117.9(6)
C9J C10J C11J 121.3(5)
C5J C10J C11J 120.7(5)
C2J C1J C6J 117.6(5)
C2J C1J C11I 120.8(5)
C6J C1J C11I 121.5(5)
C10H C5H C4H 122.3(5)
C10H C5H C6H 121.2(5)
C4H C5H C6H 116.5(5)
C2IA O2I C9I 120.6(7)
O2G C9G C10G 117.7(5)
O2G C9G C8G 121.9(5)
C10G C9G C8G 120.4(5)
C7G C8G C9G 120.2(5)
C7G C8G H8G 119.9
C9G C8G H8G 119.9
C3G C4G C5G 121.9(5)
C3G C4G H4G 119.1
C5G C4G H4G 119.1
C8G C7G C6G 122.0(5)
C8G C7G H7G 119
C6G C7G H7G 119
C9G C10G C5G 119.3(5)
C9G C10G C11G 120.2(5)
C5G C10G C11G 120.4(5)
C4J C3J C2J 120.7(5)
C4J C3J H3J 119.7
C2J C3J H3J 119.7
C2G C1G C6G 118.7(5)
C2G C1G C11F 121.8(5)
C6G C1G C11F 119.5(5)
O1J C2J C1J 116.0(5)
O1J C2J C3J 122.1(5)
C1J C2J C3J 121.9(5)
C3E C4E C5E 121.1(6)
C3E C4E H4E 119.4
C5E C4E H4E 119.4
C2JA O2J C9J 122.2(5)
C7J C6J C5J 117.6(5)
C7J C6J C1J 122.3(5)
C5J C6J C1J 120.0(5)
C3I C4I C5I 121.1(5)
C3I C4I H4I 119.5
C5I C4I H4I 119.5
C4G C3G C2G 120.1(5)
C4G C3G H3G 120
C2G C3G H3G 120
C9F C10F C5F 121.4(6)
C9F C10F H10F 119.3
C5F C10F H10F 119.3
C9B C10B C5B 117.5(6)
C9B C10B C11B 119.8(5)
C5B C10B C11B 122.7(5)
C4B C5B C10B 121.9(6)
C4B C5B C6B 116.9(6)
C10B C5B C6B 121.2(5)
C1G C2G O1G 115.9(6)
C1G C2G C3G 121.5(5)
O1G C2G C3G 122.6(5)
C7H C8H C9H 120.4(5)
C7H C8H H8H 119.8
C9H C8H H8H 119.8
C4E C3E C2E 120.8(5)
C4E C3E H3E 119.6
C2E C3E H3E 119.6
O2H C9H C10H 117.4(5)
O2H C9H C8H 121.4(5)
C10H C9H C8H 121.2(5)
C2F C1F C6F 117.3(5)
C2F C1F C11J 122.9(5)
C6F C1F C11J 119.8(5)
C9E C10E C5E 119.8(6)
C9E C10E C11E 120.3(5)
C5E C10E C11E 119.9(5)
C6F C5F C10F 118.1(5)
C6F C5F C4F 120.1(5)
C10F C5F C4F 121.7(5)
C2C O1C C1CA 112.5(7)
C1BA O1B C2B 122.6(6)
C1H C6H C7H 122.2(5)
C1H C6H C5H 121.2(5)
C7H C6H C5H 116.6(5)
C7F C6F C5F 118.6(5)
C7F C6F C1F 121.0(5)
C5F C6F C1F 120.4(5)
O1B C1BA H1B1 109.5
O1B C1BA H1B2 109.5
H1B1 C1BA H1B2 109.5
O1B C1BA H1B3 109.5
H1B1 C1BA H1B3 109.5
H1B2 C1BA H1B3 109.5
C9H C10H C5H 118.3(5)
C9H C10H C11H 117.5(5)
C5H C10H C11H 124.2(5)
C8J C7J C6J 121.5(6)
C8J C7J H7J 119.3
C6J C7J H7J 119.3
C3F C4F C5F 118.1(5)
C3F C4F C11F 120.8(5)
C5F C4F C11F 121.0(5)
C3H C4H C5H 122.0(5)
C3H C4H H4H 119
C5H C4H H4H 119
C4I C5I C6I 117.9(5)
C4I C5I C1OI 120.8(5)
C6I C5I C1OI 121.4(5)
C10H C11H C1I 113.0(4)
C10H C11H H11A 109
C1I C11H H11A 109
C10H C11H H11B 109
C1I C11H H11B 109
H11A C11H H11B 107.8
C2E C1E C6E 118.7(6)
C2E C1E C11D 119.9(5)
C6E C1E C11D 121.3(5)
C2H C1H C6H 119.0(5)
C2H C1H C11G 119.4(5)
C6H C1H C11G 121.5(5)
C2D C1D C6D 118.3(6)
C2D C1D C11C 117.8(6)
C6D C1D C11C 123.9(5)
O1I C2I C1I 116.8(5)
O1I C2I C3I 123.2(5)
C1I C2I C3I 120.0(5)
C10D C5D C4D 121.8(6)
C10D C5D C6D 121.8(5)
C4D C5D C6D 116.4(6)
O1E C2E C1E 116.6(6)
O1E C2E C3E 122.7(5)
C1E C2E C3E 120.7(6)
C10E C5E C4E 122.2(6)
C10E C5E C6E 120.4(5)
C4E C5E C6E 117.4(5)
C8H C7H C6H 122.3(5)
C8H C7H H7H 118.9
C6H C7H H7H 118.9
O2J C9J C10J 116.9(7)
O2J C9J C8J 121.7(6)
C10J C9J C8J 121.4(5)
C4I C3I C2I 120.9(5)
C4I C3I H3I 119.6
C2I C3I H3I 119.6
C10C C5C C4C 123.5(5)
C10C C5C C6C 120.0(5)
C4C C5C C6C 116.5(6)
O1J C1JA H1J1 109.5
O1J C1JA H1J2 109.5
H1J1 C1JA H1J2 109.5
O1J C1JA H1J3 109.5
H1J1 C1JA H1J3 109.5
H1J2 C1JA H1J3 109.5
C1H C11G C10G 113.7(4)
C1H C11G H11C 108.8
C10G C11G H11C 108.8
C1H C11G H11D 108.8
C10G C11G H11D 108.8
H11C C11G H11D 107.7
C9I C1OI C5I 117.6(5)
C9I C1OI C11I 120.2(5)
C5I C1OI C11I 122.0(5)
O2J C2JA H2J1 109.5
O2J C2JA H2J2 109.5
H2J1 C2JA H2J2 109.5
O2J C2JA H2J3 109.5
H2J1 C2JA H2J3 109.5
H2J2 C2JA H2J3 109.5
O1H C2H C1H 117.5(5)
O1H C2H C3H 122.1(5)
C1H C2H C3H 120.3(5)
C2I C1I C6I 119.3(5)
C2I C1I C11H 117.1(5)
C6I C1I C11H 123.5(5)
O2B C2BA H2B1 109.5
O2B C2BA H2B2 109.5
H2B1 C2BA H2B2 109.5
O2B C2BA H2B3 109.5
H2B1 C2BA H2B3 109.5
H2B2 C2BA H2B3 109.5
C7C C8C C9C 121.0(5)
C7C C8C H8C 119.5
C9C C8C H8C 119.5
C3A C4A C5A 117.9(5)
C3A C4A C11E 121.4(5)
C5A C4A C11E 120.7(5)
C2A C1A C6A 119.1(5)
C2A C1A C11A 121.5(6)
C6A C1A C11A 119.5(6)
C10E C11E C4A 116.2(5)
C10E C11E H11E 108.2
C4A C11E H11E 108.2
C10E C11E H11F 108.2
C4A C11E H11F 108.2
H11E C11E H11F 107.4
C10J C11J C1F 116.3(5)
C10J C11J H11G 108.2
C1F C11J H11G 108.2
C10J C11J H11H 108.2
C1F C11J H11H 108.2
H11G C11J H11H 107.4
C1D C11C C10C 112.4(5)
C1D C11C H11I 109.1
C10C C11C H11I 109.1
C1D C11C H11J 109.1
C10C C11C H11J 109.1
H11I C11C H11J 107.9
C3B C4B C5B 120.2(7)
C3B C4B H4B 119.9
C5B C4B H4B 119.9
C7B C6B C1B 120.5(7)
C7B C6B C5B 117.5(5)
C1B C6B C5B 122.0(5)
C8C C7C C6C 121.7(6)
C8C C7C H7C 119.1
C6C C7C H7C 119.1
C9D C10D C5D 118.5(6)
C9D C10D C11D 119.3(6)
C5D C10D C11D 122.2(5)
O2C C9C C10C 116.5(5)
O2C C9C C8C 123.2(5)
C10C C9C C8C 120.3(6)
C3D C4D C5D 122.1(6)
C3D C4D H4D 119
C5D C4D H4D 119
C1G C11F C4F 117.3(5)
C1G C11F H11K 108
C4F C11F H11K 108
C1G C11F H11L 108
C4F C11F H11L 108
H11K C11F H11L 107.2
O1E C1EA H1E1 109.5
O1E C1EA H1E2 109.5
H1E1 C1EA H1E2 109.5
O1E C1EA H1E3 109.5
H1E1 C1EA H1E3 109.5
H1E2 C1EA H1E3 109.5
C1J C11I C1OI 114.6(4)
C1J C11I H11M 108.6
C1OI C11I H11M 108.6
C1J C11I H11N 108.6
C1OI C11I H11N 108.6
H11M C11I H11N 107.6
C10A C5A C6A 118.2(6)
C10A C5A C4A 121.5(6)
C6A C5A C4A 120.2(6)
C8D C7D C6D 121.4(6)
C8D C7D H7D 119.3
C6D C7D H7D 119.3
C10E C9E O2E 116.8(6)
C10E C9E C8E 120.6(6)
O2E C9E C8E 122.6(5)
C9C C10C C5C 119.1(5)
C9C C10C C11C 117.1(6)
C5C C10C C11C 123.8(5)
C7C C6C C1C 121.5(5)
C7C C6C C5C 117.3(6)
C1C C6C C5C 121.2(5)
C1OI C9I O2I 118.7(6)
C1OI C9I C8I 121.3(6)
O2I C9I C8I 119.9(6)
C10D C11D C1E 114.8(5)
C10D C11D H11O 108.6
C1E C11D H11O 108.6
C10D C11D H11P 108.6
C1E C11D H11P 108.6
H11O C11D H11P 107.5
C8B C7B C6B 121.8(6)
C8B C7B H7B 119.1
C6B C7B H7B 119.1
C7D C8D C9D 121.6(6)
C7D C8D H8D 119.2
C9D C8D H8D 119.2
C1D C6D C5D 121.1(5)
C1D C6D C7D 122.7(6)
C5D C6D C7D 116.2(6)
C4H C3H C2H 120.7(5)
C4H C3H H3H 119.7
C2H C3H H3H 119.7
C8E C7E C6E 121.9(6)
C8E C7E H7E 119
C6E C7E H7E 119
C7B C8B C9B 120.9(5)
C7B C8B H8B 119.5
C9B C8B H8B 119.5
C3C C4C C5C 121.3(6)
C3C C4C H4C 119.4
C5C C4C H4C 119.4
C4D C3D C2D 121.3(5)
C4D C3D H3D 119.4
C2D C3D H3D 119.4
C1E C6E C7E 122.4(6)
C1E C6E C5E 121.0(5)
C7E C6E C5E 116.6(5)
C10B C11B C1C 114.9(5)
C10B C11B H11Q 108.5
C1C C11B H11Q 108.5
C10B C11B H11R 108.5
C1C C11B H11R 108.5
H11Q C11B H11R 107.5
O1B C2B C3B 121.0(7)
O1B C2B C1B 118.0(9)
C3B C2B C1B 121.0(6)
O1D C2D C1D 117.3(6)
O1D C2D C3D 122.1(5)
C1D C2D C3D 120.6(6)
C2B C1B C6B 117.3(7)
C2B C1B C11A 121.0(6)
C6B C1B C11A 121.6(6)
O2D C9D C10D 115.6(6)
O2D C9D C8D 124.2(5)
C10D C9D C8D 120.1(6)
C7J C8J C9J 120.7(6)
C7J C8J H8J 119.6
C9J C8J H8J 119.6
C5I C6I C1I 120.5(5)
C5I C6I C7I 117.0(5)
C1I C6I C7I 122.5(5)
O1I C1IA H1I1 109.5
O1I C1IA H1I2 109.5
H1I1 C1IA H1I2 109.5
O1I C1IA H1I3 109.5
H1I1 C1IA H1I3 109.5
H1I2 C1IA H1I3 109.5
C9A C10A C5A 121.7(7)
C9A C10A H10A 119.1
C5A C10A H10A 119.1
C7I C8I C9I 121.3(6)
C7I C8I H8I 119.4
C9I C8I H8I 119.4
C8I C7I C6I 121.1(6)
C8I C7I H7I 119.5
C6I C7I H7I 119.5
C7A C6A C1A 122.1(6)
C7A C6A C5A 118.0(6)
C1A C6A C5A 119.9(5)
C8F C7F C6F 120.1(6)
C8F C7F H7F 120
C6F C7F H7F 120
C2C C1C C6C 117.8(5)
C2C C1C C11B 119.6(6)
C6C C1C C11B 122.6(5)
O1C C2C C3C 119.2(5)
O1C C2C C1C 119.8(6)
C3C C2C C1C 121.0(6)
C8A C7A C6A 121.8(7)
C8A C7A H7A 119.1
C6A C7A H7A 119.1
C4C C3C C2C 121.9(6)
C4C C3C H3C 119.1
C2C C3C H3C 119.1
O2E C2EB H2E1 109.5
O2E C2EB H2E2 109.5
H2E1 C2EB H2E2 109.5
O2E C2EB H2E3 109.5
H2E1 C2EB H2E3 109.5
H2E2 C2EB H2E3 109.5
C4B C3B C2B 122.3(6)
C4B C3B H3B 118.8
C2B C3B H3B 118.8
O1H C1HA H1H1 109.5
O1H C1HA H1H2 109.5
H1H1 C1HA H1H2 109.5
O1H C1HA H1H3 109.5
H1H1 C1HA H1H3 109.5
H1H2 C1HA H1H3 109.5
C1B C11A C1A 115.0(6)
C1B C11A H11S 108.5
C1A C11A H11S 108.5
C1B C11A H11T 108.5
C1A C11A H11T 108.5
H11S C11A H11T 107.5
O2C C2CB H2C1 109.5
O2C C2CB H2C2 109.5
H2C1 C2CB H2C2 109.5
O2C C2CB H2C3 109.5
H2C1 C2CB H2C3 109.5
H2C2 C2CB H2C3 109.5
C7E C8E C9E 120.2(6)
C7E C8E H8E 119.9
C9E C8E H8E 119.9
O2G C2GB H2G1 109.5
O2G C2GB H2G2 109.5
H2G1 C2GB H2G2 109.5
O2G C2GB H2G3 109.5
H2G1 C2GB H2G3 109.5
H2G2 C2GB H2G3 109.5
O1D C1DA H1D1 109.5
O1D C1DA H1D2 109.5
H1D1 C1DA H1D2 109.5
O1D C1DA H1D3 109.5
H1D1 C1DA H1D3 109.5
H1D2 C1DA H1D3 109.5
O1G C1GA H1G1 109.5
O1G C1GA H1G2 109.5
H1G1 C1GA H1G2 109.5
O1G C1GA H1G3 109.5
H1G1 C1GA H1G3 109.5
H1G2 C1GA H1G3 109.5
O1C C1CA H1C1 109.5
O1C C1CA H1C2 109.5
H1C1 C1CA H1C2 109.5
O1C C1CA H1C3 109.5
H1C1 C1CA H1C3 109.5
H1C2 C1CA H1C3 109.5
O2I C2IA H2I1 109.5
O2I C2IA H2I2 109.5
H2I1 C2IA H2I2 109.5
O2I C2IA H2I3 109.5
H2I1 C2IA H2I3 109.5
H2I2 C2IA H2I3 109.5
O2D C2DA H2D1 109.5
O2D C2DA H2D2 109.5
H2D1 C2DA H2D2 109.5
O2D C2DA H2D3 109.5
H2D1 C2DA H2D3 109.5
H2D2 C2DA H2D3 109.5
C1AD O1AD C1AC 120.8(15)
O2AD C2AD H2A1 109.5
O2AD C2AD H2A2 109.5
H2A1 C2AD H2A2 109.5
O2AD C2AD H2A3 109.5
H2A1 C2AD H2A3 109.5
H2A2 C2AD H2A3 109.5
O3AD C3AD H3A1 109.5
O3AD C3AD H3A2 109.5
H3A1 C3AD H3A2 109.5
O3AD C3AD H3A3 109.5
H3A1 C3AD H3A3 109.5
H3A2 C3AD H3A3 109.5
O4AD C4AD H4A1 109.5
O4AD C4AD H4A2 109.5
H4A1 C4AD H4A2 109.5
O4AD C4AD H4A3 109.5
H4A1 C4AD H4A3 109.5
H4A2 C4AD H4A3 109.5
O1BD C1BD H1B4 109.5
O1BD C1BD H1B5 109.5
H1B4 C1BD H1B5 109.5
O1BD C1BD H1B6 109.5
H1B4 C1BD H1B6 109.5
H1B5 C1BD H1B6 109.5
O2BD C2BD H2B4 109.5
O2BD C2BD H2B5 109.5
H2B4 C2BD H2B5 109.5
O2BD C2BD H2B6 109.5
H2B4 C2BD H2B6 109.5
H2B5 C2BD H2B6 109.5
O3BD C3BD H3B1 109.5
O3BD C3BD H3B2 109.5
H3B1 C3BD H3B2 109.5
O3BD C3BD H3B3 109.5
H3B1 C3BD H3B3 109.5
H3B2 C3BD H3B3 109.5
O4BD C4BD H4B1 109.5
O4BD C4BD H4B2 109.5
H4B1 C4BD H4B2 109.5
O4BD C4BD H4B3 109.5
H4B1 C4BD H4B3 109.5
H4B2 C4BD H4B3 109.5
O1AD C1AC H1A4 109.5
O1AD C1AC H1A5 109.5
H1A4 C1AC H1A5 109.5
O1AD C1AC H1A6 109.5
H1A4 C1AC H1A6 109.5
H1A5 C1AC H1A6 109.5
O1AD C1AD H1A1 109.5
O1AD C1AD H1A2 109.5
H1A1 C1AD H1A2 109.5
O1AD C1AD H1A3 109.5
H1A1 C1AD H1A3 109.5
H1A2 C1AD H1A3 109.5
O2H C2HA H2H1 109.5
O2H C2HA H2H2 109.5
H2H1 C2HA H2H2 109.5
O2H C2HA H2H3 109.5
H2H1 C2HA H2H3 109.5
H2H2 C2HA H2H3 109.5
O2H C2HB H2H4 109.5
O2H C2HB H2H5 109.5
H2H4 C2HB H2H5 109.5
O2H C2HB H2H6 109.5
H2H4 C2HB H2H6 109.5
H2H5 C2HB H2H6 109.5
C1A C2A C3A 120.9(6)
C1A C2A H2A 119.5
C3A C2A H2A 119.5
C4A C3A C2A 121.9(5)
C4A C3A H3A 119.1
C2A C3A H3A 119.1
C7A C8A C9A 120.0(7)
C7A C8A H8A 120
C9A C8A H8A 120
C8A C9A C10A 120.3(8)
C8A C9A H9A 119.9
C10A C9A H9A 119.9
C1F C2F C3F 122.7(5)
C1F C2F H2F 118.7
C3F C2F H2F 118.7
C4F C3F C2F 121.4(5)
C4F C3F H3F 119.3
C2F C3F H3F 119.3
C9F C8F C7F 121.2(5)
C9F C8F H8F 119.4
C7F C8F H8F 119.4
C10F C9F C8F 120.6(6)
C10F C9F H9F 119.7
C8F C9F H9F 119.7

loop_
_geom_bond_atom_site_label_1
_geom_bond_atom_site_label_2
_geom_bond_distance
O2B C9B 1.369(6)
O2B C2BA 1.425(6)
O1J C2J 1.378(6)
O1J C1JA 1.424(7)
O2H C9H 1.378(7)
O2H C2HB 1.39(2)
O2H C2HA 1.458(10)
O1I C2I 1.358(6)
O1I C1IA 1.411(7)
O2G C9G 1.367(6)
O2G C2GB 1.420(8)
O2C C9C 1.365(7)
O2C C2CB 1.436(8)
O1E C2E 1.376(8)
O1E C1EA 1.428(8)
O1D C2D 1.367(8)
O1D C1DA 1.414(9)
O1H C2H 1.371(7)
O1H C1HA 1.426(7)
O1G C2G 1.383(7)
O1G C1GA 1.404(9)
O2E C9E 1.383(8)
O2E C2EB 1.421(8)
C5G C4G 1.410(8)
C5G C10G 1.430(7)
C5G C6G 1.434(8)
C6G C7G 1.405(8)
C6G C1G 1.440(7)
O2D C9D 1.370(8)
O2D C2DA 1.425(9)
C9B C10B 1.380(8)
C9B C8B 1.410(8)
C4J C3J 1.372(7)
C4J C5J 1.392(8)
C4J H4J 0.93
C5J C6J 1.425(8)
C5J C10J 1.438(8)
C10J C9J 1.391(9)
C10J C11J 1.500(8)
C1J C2J 1.381(8)
C1J C6J 1.434(7)
C1J C11I 1.517(8)
C5H C10H 1.413(8)
C5H C4H 1.424(7)
C5H C6H 1.437(7)
O2I C2IA 1.281(10)
O2I C9I 1.383(8)
C9G C10G 1.367(8)
C9G C8G 1.433(8)
C8G C7G 1.353(7)
C8G H8G 0.93
C4G C3G 1.362(8)
C4G H4G 0.93
C7G H7G 0.93
C10G C11G 1.529(7)
C3J C2J 1.389(8)
C3J H3J 0.93
C1G C2G 1.371(9)
C1G C11F 1.493(8)
C4E C3E 1.365(8)
C4E C5E 1.417(8)
C4E H4E 0.93
O2J C2JA 1.334(8)
O2J C9J 1.372(7)
C6J C7J 1.420(8)
C4I C3I 1.364(8)
C4I C5I 1.411(8)
C4I H4I 0.93
C3G C2G 1.408(9)
C3G H3G 0.93
C10F C9F 1.353(8)
C10F C5F 1.421(8)
C10F H10F 0.93
C10B C5B 1.431(8)
C10B C11B 1.509(8)
C5B C4B 1.422(8)
C5B C6B 1.433(10)
C8H C7H 1.339(8)
C8H C9H 1.414(8)
C8H H8H 0.93
C3E C2E 1.411(9)
C3E H3E 0.93
C9H C10H 1.388(7)
C1F C2F 1.378(7)
C1F C6F 1.427(7)
C1F C11J 1.502(8)
C10E C9E 1.370(9)
C10E C5E 1.415(9)
C10E C11E 1.517(9)
C5F C6F 1.419(8)
C5F C4F 1.436(7)
O1C C2C 1.378(8)
O1C C1CA 1.451(11)
O1B C1BA 1.322(8)
O1B C2B 1.367(9)
C6H C1H 1.415(8)
C6H C7H 1.428(7)
C6F C7F 1.413(7)
C1BA H1B1 0.96
C1BA H1B2 0.96
C1BA H1B3 0.96
C10H C11H 1.514(7)
C7J C8J 1.359(8)
C7J H7J 0.93
C4F C3F 1.367(7)
C4F C11F 1.508(8)
C4H C3H 1.360(8)
C4H H4H 0.93
C5I C6I 1.423(7)
C5I C1OI 1.428(8)
C11H C1I 1.528(7)
C11H H11A 0.97
C11H H11B 0.97
C1E C2E 1.382(9)
C1E C6E 1.415(9)
C1E C11D 1.524(9)
C1H C2H 1.389(7)
C1H C11G 1.524(7)
C1D C2D 1.381(8)
C1D C6D 1.421(9)
C1D C11C 1.512(8)
C2I C1I 1.375(8)
C2I C3I 1.419(7)
C5D C10D 1.420(8)
C5D C4D 1.424(8)
C5D C6D 1.432(8)
C5E C6E 1.432(9)
C7H H7H 0.93
C9J C8J 1.396(10)
C3I H3I 0.93
C5C C10C 1.421(9)
C5C C4C 1.425(8)
C5C C6C 1.441(8)
C1JA H1J1 0.96
C1JA H1J2 0.96
C1JA H1J3 0.96
C11G H11C 0.97
C11G H11D 0.97
C1OI C9I 1.381(8)
C1OI C11I 1.518(8)
C2JA H2J1 0.96
C2JA H2J2 0.96
C2JA H2J3 0.96
C2H C3H 1.411(8)
C1I C6I 1.425(8)
C2BA H2B1 0.96
C2BA H2B2 0.96
C2BA H2B3 0.96
C8C C7C 1.344(9)
C8C C9C 1.416(8)
C8C H8C 0.93
C4A C3A 1.375(8)
C4A C5A 1.424(8)
C4A C11E 1.521(8)
C1A C2A 1.375(9)
C1A C6A 1.409(9)
C1A C11A 1.530(9)
C11E H11E 0.97
C11E H11F 0.97
C11J H11G 0.97
C11J H11H 0.97
C11C C10C 1.538(8)
C11C H11I 0.97
C11C H11J 0.97
C4B C3B 1.374(10)
C4B H4B 0.93
C6B C7B 1.389(8)
C6B C1B 1.429(9)
C7C C6C 1.420(8)
C7C H7C 0.93
C10D C9D 1.394(8)
C10D C11D 1.517(9)
C9C C10C 1.385(8)
C4D C3D 1.330(8)
C4D H4D 0.93
C11F H11K 0.97
C11F H11L 0.97
C1EA H1E1 0.96
C1EA H1E2 0.96
C1EA H1E3 0.96
C11I H11M 0.97
C11I H11N 0.97
C5A C10A 1.397(9)
C5A C6A 1.421(9)
C7D C8D 1.353(9)
C7D C6D 1.436(8)
C7D H7D 0.93
C9E C8E 1.408(10)
C6C C1C 1.427(9)
C9I C8I 1.404(9)
C11D H11O 0.97
C11D H11P 0.97
C7B C8B 1.353(8)
C7B H7B 0.93
C8D C9D 1.406(9)
C8D H8D 0.93
C3H H3H 0.93
C7E C8E 1.358(9)
C7E C6E 1.427(8)
C7E H7E 0.93
C8B H8B 0.93
C4C C3C 1.354(9)
C4C H4C 0.93
C3D C2D 1.409(9)
C3D H3D 0.93
C11B C1C 1.509(8)
C11B H11Q 0.97
C11B H11R 0.97
C2B C3B 1.381(12)
C2B C1B 1.396(11)
C1B C11A 1.480(10)
C8J H8J 0.93
C6I C7I 1.433(8)
C1IA H1I1 0.96
C1IA H1I2 0.96
C1IA H1I3 0.96
C10A C9A 1.372(9)
C10A H10A 0.93
C8I C7I 1.345(9)
C8I H8I 0.93
C7I H7I 0.93
C6A C7A 1.408(9)
C7F C8F 1.384(9)
C7F H7F 0.93
C1C C2C 1.393(8)
C2C C3C 1.385(9)
C7A C8A 1.367(11)
C7A H7A 0.93
C3C H3C 0.93
C2EB H2E1 0.96
C2EB H2E2 0.96
C2EB H2E3 0.96
C3B H3B 0.93
C1HA H1H1 0.96
C1HA H1H2 0.96
C1HA H1H3 0.96
C11A H11S 0.97
C11A H11T 0.97
C2CB H2C1 0.96
C2CB H2C2 0.96
C2CB H2C3 0.96
C8E H8E 0.93
C2GB H2G1 0.96
C2GB H2G2 0.96
C2GB H2G3 0.96
C1DA H1D1 0.96
C1DA H1D2 0.96
C1DA H1D3 0.96
C1GA H1G1 0.96
C1GA H1G2 0.96
C1GA H1G3 0.96
C1CA H1C1 0.96
C1CA H1C2 0.96
C1CA H1C3 0.96
C2IA H2I1 0.96
C2IA H2I2 0.96
C2IA H2I3 0.96
C2DA H2D1 0.96
C2DA H2D2 0.96
C2DA H2D3 0.96
O1AD C1AD 1.528(19)
O1AD C1AC 1.54(3)
O2AD C2AD 1.417(9)
C2AD H2A1 0.96
C2AD H2A2 0.96
C2AD H2A3 0.96
O3AD C3AD 1.423(8)
C3AD H3A1 0.96
C3AD H3A2 0.96
C3AD H3A3 0.96
O4AD C4AD 1.424(11)
C4AD H4A1 0.96
C4AD H4A2 0.96
C4AD H4A3 0.96
O1BD C1BD 1.48(4)
C1BD H1B4 0.96
C1BD H1B5 0.9601
C1BD H1B6 0.96
O2BD C2BD 1.42(4)
C2BD H2B4 0.9601
C2BD H2B5 0.96
C2BD H2B6 0.9599
O3BD C3BD 1.41(3)
C3BD H3B1 0.96
C3BD H3B2 0.9599
C3BD H3B3 0.96
O4BD C4BD 1.52(4)
C4BD H4B1 0.96
C4BD H4B2 0.96
C4BD H4B3 0.9599
C1AC H1A4 0.9602
C1AC H1A5 0.96
C1AC H1A6 0.9599
C1AD H1A1 0.9601
C1AD H1A2 0.96
C1AD H1A3 0.9599
C2HA H2H1 0.96
C2HA H2H2 0.96
C2HA H2H3 0.96
C2HB H2H4 0.96
C2HB H2H5 0.9601
C2HB H2H6 0.96
C2A C3A 1.407(8)
C2A H2A 0.93
C3A H3A 0.93
C8A C9A 1.367(12)
C8A H8A 0.93
C9A H9A 0.93
C2F C3F 1.406(8)
C2F H2F 0.93
C3F H3F 0.93
C8F C9F 1.361(9)
C8F H8F 0.93
C9F H9F 0.93
